data_7105426
loop_
_publ_author_name
'Zhu, Yingguang'
'Zhai, Changwei'
'Yang, Liping'
'Hu, Wenhao'

_publ_section_title
;
 Copper(II)-catalyzed highly diastereoselective three-component
 reactions of aryl diazoacetates with alcohols and chalcones: an easy
 access to furan derivatives.
;
_journal_issue 16
_journal_name_full 'Chemical communications (Cambridge, England)'
_journal_page_first 2865
_journal_page_last 2867
_journal_paper_doi 10.1039/b924845e
_journal_volume 46
_journal_year 2010
_chemical_formula_sum 'C31 H27 Br O4'
_chemical_formula_weight 543.44
_chemical_name_systematic
;
?
;
_space_group_IT_number 14
_symmetry_cell_setting monoclinic
_symmetry_space_group_name_Hall '-P 2ybc'
_symmetry_space_group_name_H-M 'P 1 21/c 1'
_atom_sites_solution_hydrogens geom
_atom_sites_solution_primary direct
_atom_sites_solution_secondary difmap
_audit_creation_method SHELXL-97
_cell_angle_alpha 90.00
_cell_angle_beta 105.7030(10)
_cell_angle_gamma 90.00
_cell_formula_units_Z 4
_cell_length_a 11.0837(4)
_cell_length_b 12.5162(4)
_cell_length_c 19.9846(7)
_cell_measurement_reflns_used 9917
_cell_measurement_temperature 296(2)
_cell_measurement_theta_max 24.80
_cell_measurement_theta_min 2.44
_cell_volume 2668.91(16)
_computing_cell_refinement 'Bruker SMART'
_computing_data_collection 'Bruker SMART'
_computing_data_reduction 'Bruker SAINT'
_computing_molecular_graphics 'Bruker SHELXTL'
_computing_publication_material 'Bruker SHELXTL'
_computing_structure_refinement 'SHELXL-97 (Sheldrick, 1997)'
_computing_structure_solution 'SHELXS-97 (Sheldrick, 1990)'
_diffrn_ambient_temperature 296(2)
_diffrn_measured_fraction_theta_full 0.999
_diffrn_measured_fraction_theta_max 0.999
_diffrn_measurement_device_type 'CCD area detector'
_diffrn_measurement_method 'phi and omega scans'
_diffrn_radiation_monochromator graphite
_diffrn_radiation_source 'fine-focus sealed tube'
_diffrn_radiation_type MoK\a
_diffrn_radiation_wavelength 0.71073
_diffrn_reflns_av_R_equivalents 0.0283
_diffrn_reflns_av_sigmaI/netI 0.0186
_diffrn_reflns_limit_h_max 13
_diffrn_reflns_limit_h_min -13
_diffrn_reflns_limit_k_max 14
_diffrn_reflns_limit_k_min -14
_diffrn_reflns_limit_l_max 23
_diffrn_reflns_limit_l_min -23
_diffrn_reflns_number 30268
_diffrn_reflns_theta_full 25.01
_diffrn_reflns_theta_max 25.01
_diffrn_reflns_theta_min 1.91
_exptl_absorpt_coefficient_mu 1.574
_exptl_absorpt_correction_T_max 1
_exptl_absorpt_correction_T_min 0.606688
_exptl_absorpt_correction_type multi-scan
_exptl_crystal_colour colorless
_exptl_crystal_density_diffrn 1.352
_exptl_crystal_density_method 'not measured'
_exptl_crystal_description hexagon
_exptl_crystal_F_000 1120
_exptl_crystal_size_max 0.48
_exptl_crystal_size_mid 0.26
_exptl_crystal_size_min 0.22
_refine_diff_density_max 0.646
_refine_diff_density_min -0.768
_refine_diff_density_rms 0.044
_refine_ls_extinction_method none
_refine_ls_goodness_of_fit_ref 1.031
_refine_ls_hydrogen_treatment constr
_refine_ls_matrix_type full
_refine_ls_number_parameters 325
_refine_ls_number_reflns 4691
_refine_ls_number_restraints 0
_refine_ls_restrained_S_all 1.031
_refine_ls_R_factor_all 0.0630
_refine_ls_R_factor_gt 0.0471
_refine_ls_shift/su_max 0.001
_refine_ls_shift/su_mean 0.000
_refine_ls_structure_factor_coef Fsqd
_refine_ls_weighting_details 'calc w=1/[\s^2^(Fo^2^)+(0.0458P)^2^+2.5190P] where P=(Fo^2^+2Fc^2^)/3'
_refine_ls_weighting_scheme calc
_refine_ls_wR_factor_gt 0.1131
_refine_ls_wR_factor_ref 0.1251
_reflns_number_gt 3651
_reflns_number_total 4691
_reflns_threshold_expression >2sigma(I)
_cod_data_source_file b924845e.txt
_cod_data_source_block z_syn-4r
_cod_depositor_comments
;
The following automatic conversions were performed:
'_symmetry_cell_setting' value 'Monoclinic' changed to 'monoclinic'
according to '/home/saulius/struct/CIF-dictionaries/cif_core.dic'
dictionary named 'cif_core.dic' version 2.4.1 from 2010-06-29.

Automatic conversion script
Id: cif_fix_enum 1527 2010-12-29 10:47:43Z saulius 
;
_cod_original_sg_symbol_H-M P2(1)/c
_cod_database_code 7105426

loop_
_symmetry_equiv_pos_as_xyz
'x, y, z'
'-x, y+1/2, -z+1/2'
'-x, -y, -z'
'x, -y-1/2, z-1/2'

loop_
_atom_site_label
_atom_site_type_symbol
_atom_site_fract_x
_atom_site_fract_y
_atom_site_fract_z
_atom_site_U_iso_or_equiv
_atom_site_adp_type
_atom_site_occupancy
_atom_site_symmetry_multiplicity
_atom_site_calc_flag
_atom_site_refinement_flags
_atom_site_disorder_assembly
_atom_site_disorder_group
Br1 Br 0.83901(5) 0.17370(5) 0.74645(2) 0.1086(2) Uani 1 1 d . . .
O1 O 0.42305(18) 0.11166(17) 0.35772(12) 0.0646(6) Uani 1 1 d . . .
O2 O 0.63011(19) 0.13041(18) 0.38316(12) 0.0652(6) Uani 1 1 d . . .
O3 O 0.6299(2) 0.55192(18) 0.39829(18) 0.0939(9) Uani 1 1 d . . .
O4 O 0.38923(15) 0.24766(15) 0.44719(10) 0.0481(4) Uani 1 1 d . . .
C1 C 0.7445(3) 0.1965(3) 0.65326(17) 0.0667(9) Uani 1 1 d . . .
C2 C 0.6541(3) 0.2747(3) 0.63802(17) 0.0660(9) Uani 1 1 d . . .
H2A H 0.6406 0.3184 0.6730 0.079 Uiso 1 1 calc R . .
C3 C 0.5837(3) 0.2876(2) 0.57025(16) 0.0549(7) Uani 1 1 d . . .
H3A H 0.5226 0.3405 0.5597 0.066 Uiso 1 1 calc R . .
C4 C 0.6022(2) 0.2231(2) 0.51717(14) 0.0453(6) Uani 1 1 d . . .
C5 C 0.6953(3) 0.1462(2) 0.53436(17) 0.0562(7) Uani 1 1 d . . .
H5A H 0.7102 0.1028 0.4997 0.067 Uiso 1 1 calc R . .
C6 C 0.7666(3) 0.1331(3) 0.60258(19) 0.0675(9) Uani 1 1 d . . .
H6A H 0.8290 0.0813 0.6135 0.081 Uiso 1 1 calc R . .
C7 C 0.2059(3) 0.1541(2) 0.45389(18) 0.0554(7) Uani 1 1 d . . .
C8 C 0.1314(4) 0.1452(4) 0.4969(3) 0.1010(14) Uani 1 1 d . . .
H8A H 0.1663 0.1488 0.5448 0.121 Uiso 1 1 calc R . .
C9 C 0.0025(5) 0.1306(5) 0.4704(4) 0.138(2) Uani 1 1 d . . .
H9A H -0.0477 0.1247 0.5008 0.165 Uiso 1 1 calc R . .
C10 C -0.0493(4) 0.1250(4) 0.4025(4) 0.115(2) Uani 1 1 d . . .
H10A H -0.1354 0.1154 0.3853 0.138 Uiso 1 1 calc R . .
C11 C 0.0225(4) 0.1330(3) 0.3586(3) 0.1016(15) Uani 1 1 d . . .
H11A H -0.0135 0.1277 0.3109 0.122 Uiso 1 1 calc R . .
C12 C 0.1500(3) 0.1492(3) 0.3838(2) 0.0782(10) Uani 1 1 d . . .
H12A H 0.1987 0.1569 0.3528 0.094 Uiso 1 1 calc R . .
C13 C 0.4482(2) 0.3667(2) 0.34219(15) 0.0486(6) Uani 1 1 d . . .
C14 C 0.3360(3) 0.4187(3) 0.33704(18) 0.0650(8) Uani 1 1 d . . .
H14A H 0.3206 0.4479 0.3767 0.078 Uiso 1 1 calc R . .
C15 C 0.2465(3) 0.4280(4) 0.2741(2) 0.0869(11) Uani 1 1 d . . .
H15A H 0.1716 0.4632 0.2716 0.104 Uiso 1 1 calc R . .
C16 C 0.2679(4) 0.3856(4) 0.2153(2) 0.0887(12) Uani 1 1 d . . .
H16A H 0.2076 0.3920 0.1729 0.106 Uiso 1 1 calc R . .
C17 C 0.3776(4) 0.3340(3) 0.21906(19) 0.0794(10) Uani 1 1 d . . .
H17A H 0.3916 0.3042 0.1792 0.095 Uiso 1 1 calc R . .
C18 C 0.4682(3) 0.3256(3) 0.28159(17) 0.0620(8) Uani 1 1 d . . .
H18A H 0.5437 0.2919 0.2832 0.074 Uiso 1 1 calc R . .
C19 C 0.8358(3) 0.5079(2) 0.39877(15) 0.0501(7) Uani 1 1 d . . .
C20 C 0.8592(3) 0.6089(3) 0.3780(2) 0.0880(12) Uani 1 1 d . . .
H20A H 0.7948 0.6590 0.3667 0.106 Uiso 1 1 calc R . .
C21 C 0.9770(4) 0.6363(3) 0.3737(3) 0.1083(17) Uani 1 1 d . . .
H21A H 0.9915 0.7046 0.3593 0.130 Uiso 1 1 calc R . .
C22 C 1.0720(3) 0.5648(3) 0.3904(2) 0.0866(12) Uani 1 1 d . . .
H22A H 1.1518 0.5844 0.3884 0.104 Uiso 1 1 calc R . .
C23 C 1.0506(3) 0.4645(3) 0.41020(19) 0.0697(9) Uani 1 1 d . . .
H23A H 1.1156 0.4150 0.4209 0.084 Uiso 1 1 calc R . .
C24 C 0.9326(3) 0.4356(2) 0.41444(16) 0.0550(7) Uani 1 1 d . . .
H24A H 0.9186 0.3666 0.4280 0.066 Uiso 1 1 calc R . .
C25 C 0.7072(3) 0.4822(2) 0.40346(16) 0.0548(7) Uani 1 1 d . . .
C26 C 0.6771(2) 0.3674(2) 0.41495(16) 0.0487(6) Uani 1 1 d . . .
H26A H 0.7295 0.3440 0.4597 0.058 Uiso 1 1 calc R . .
H26B H 0.6969 0.3234 0.3794 0.058 Uiso 1 1 calc R . .
C27 C 0.5390(2) 0.3504(2) 0.41311(14) 0.0453(6) Uani 1 1 d . . .
H27A H 0.5189 0.4051 0.4435 0.054 Uiso 1 1 calc R . .
C28 C 0.5157(2) 0.2398(2) 0.44428(14) 0.0437(6) Uani 1 1 d . . .
C29 C 0.3452(3) 0.1628(3) 0.48223(16) 0.0582(8) Uani 1 1 d . . .
H29A H 0.3665 0.1772 0.5317 0.070 Uiso 1 1 calc R . .
H29B H 0.3846 0.0961 0.4751 0.070 Uiso 1 1 calc R . .
C30 C 0.5309(3) 0.1533(2) 0.39259(15) 0.0488(6) Uani 1 1 d . . .
C31 C 0.4277(4) 0.0380(3) 0.3028(2) 0.0969(14) Uani 1 1 d . . .
H31A H 0.3447 0.0127 0.2807 0.145 Uiso 1 1 calc R . .
H31B H 0.4805 -0.0215 0.3221 0.145 Uiso 1 1 calc R . .
H31C H 0.4610 0.0737 0.2692 0.145 Uiso 1 1 calc R . .

loop_
_atom_site_aniso_label
_atom_site_aniso_U_11
_atom_site_aniso_U_22
_atom_site_aniso_U_33
_atom_site_aniso_U_23
_atom_site_aniso_U_13
_atom_site_aniso_U_12
Br1 0.0998(3) 0.1414(5) 0.0656(3) 0.0194(2) -0.0102(2) -0.0409(3)
O1 0.0504(11) 0.0649(13) 0.0807(15) -0.0252(11) 0.0215(10) -0.0182(10)
O2 0.0482(12) 0.0735(14) 0.0790(15) -0.0202(12) 0.0261(10) 0.0013(10)
O3 0.0605(14) 0.0509(13) 0.185(3) -0.0006(15) 0.0575(17) 0.0010(11)
O4 0.0330(9) 0.0523(11) 0.0635(11) 0.0043(9) 0.0206(8) -0.0023(8)
C1 0.0578(19) 0.078(2) 0.0583(19) 0.0104(17) 0.0057(15) -0.0284(18)
C2 0.067(2) 0.076(2) 0.0572(19) -0.0105(17) 0.0203(16) -0.0244(18)
C3 0.0493(16) 0.0570(17) 0.0611(18) -0.0052(14) 0.0196(14) -0.0058(13)
C4 0.0348(13) 0.0468(15) 0.0571(16) -0.0012(13) 0.0172(12) -0.0085(11)
C5 0.0506(16) 0.0546(17) 0.0640(18) 0.0032(14) 0.0165(14) 0.0002(13)
C6 0.0550(18) 0.067(2) 0.076(2) 0.0164(18) 0.0099(16) -0.0009(15)
C7 0.0381(14) 0.0519(16) 0.080(2) 0.0048(15) 0.0215(14) -0.0040(12)
C8 0.059(2) 0.149(4) 0.107(3) 0.021(3) 0.043(2) -0.008(2)
C9 0.060(3) 0.187(6) 0.185(6) 0.048(5) 0.065(4) -0.009(3)
C10 0.039(2) 0.083(3) 0.213(6) 0.033(4) 0.017(3) -0.0042(19)
C11 0.055(2) 0.087(3) 0.140(4) -0.002(3) -0.013(3) 0.011(2)
C12 0.0471(18) 0.091(3) 0.091(3) 0.002(2) 0.0096(17) 0.0121(17)
C13 0.0425(14) 0.0490(15) 0.0571(16) 0.0029(13) 0.0185(12) -0.0077(12)
C14 0.0534(18) 0.074(2) 0.068(2) 0.0018(17) 0.0162(15) 0.0090(16)
C15 0.062(2) 0.109(3) 0.083(3) 0.009(2) 0.0077(19) 0.018(2)
C16 0.075(2) 0.112(3) 0.068(2) 0.007(2) -0.0008(19) -0.003(2)
C17 0.085(3) 0.097(3) 0.057(2) -0.0022(19) 0.0201(18) -0.015(2)
C18 0.0577(18) 0.071(2) 0.0621(19) 0.0007(16) 0.0241(15) -0.0054(15)
C19 0.0445(14) 0.0477(15) 0.0614(17) -0.0083(13) 0.0197(13) -0.0109(12)
C20 0.065(2) 0.055(2) 0.154(4) 0.017(2) 0.046(2) -0.0035(17)
C21 0.081(3) 0.066(2) 0.195(5) 0.021(3) 0.067(3) -0.019(2)
C22 0.058(2) 0.083(3) 0.132(3) -0.010(2) 0.049(2) -0.024(2)
C23 0.0451(16) 0.077(2) 0.091(2) -0.0086(19) 0.0242(16) -0.0063(15)
C24 0.0466(15) 0.0561(17) 0.0639(18) -0.0051(14) 0.0178(13) -0.0084(13)
C25 0.0453(15) 0.0513(17) 0.072(2) -0.0061(14) 0.0236(14) -0.0066(13)
C26 0.0374(13) 0.0483(15) 0.0626(17) -0.0018(13) 0.0175(12) -0.0069(12)
C27 0.0384(13) 0.0443(14) 0.0569(16) -0.0037(12) 0.0192(12) -0.0041(11)
C28 0.0316(12) 0.0465(15) 0.0553(16) -0.0027(12) 0.0158(11) -0.0038(11)
C29 0.0432(15) 0.072(2) 0.0631(18) 0.0114(15) 0.0198(14) -0.0088(14)
C30 0.0432(15) 0.0461(15) 0.0591(17) -0.0024(13) 0.0171(13) -0.0033(12)
C31 0.091(3) 0.096(3) 0.108(3) -0.057(3) 0.034(2) -0.031(2)

loop_
_atom_type_symbol
_atom_type_description
_atom_type_scat_dispersion_real
_atom_type_scat_dispersion_imag
_atom_type_scat_source
C C 0.0033 0.0016 'International Tables Vol C Tables 4.2.6.8 and 6.1.1.4'
H H 0.0000 0.0000 'International Tables Vol C Tables 4.2.6.8 and 6.1.1.4'
Br Br -0.2901 2.4595 'International Tables Vol C Tables 4.2.6.8 and 6.1.1.4'
O O 0.0106 0.0060 'International Tables Vol C Tables 4.2.6.8 and 6.1.1.4'

loop_
_geom_angle_atom_site_label_1
_geom_angle_atom_site_label_2
_geom_angle_atom_site_label_3
_geom_angle
_geom_angle_site_symmetry_1
_geom_angle_site_symmetry_3
_geom_angle_publ_flag
C30 O1 C31 116.1(2) . . ?
C28 O4 C29 116.1(2) . . ?
C6 C1 C2 121.2(3) . . ?
C6 C1 Br1 118.7(3) . . ?
C2 C1 Br1 120.1(3) . . ?
C1 C2 C3 119.1(3) . . ?
C1 C2 H2A 120.5 . . ?
C3 C2 H2A 120.5 . . ?
C2 C3 C4 121.4(3) . . ?
C2 C3 H3A 119.3 . . ?
C4 C3 H3A 119.3 . . ?
C5 C4 C3 117.9(3) . . ?
C5 C4 C28 124.5(2) . . ?
C3 C4 C28 117.6(2) . . ?
C4 C5 C6 121.0(3) . . ?
C4 C5 H5A 119.5 . . ?
C6 C5 H5A 119.5 . . ?
C1 C6 C5 119.5(3) . . ?
C1 C6 H6A 120.3 . . ?
C5 C6 H6A 120.3 . . ?
C8 C7 C12 117.6(3) . . ?
C8 C7 C29 120.8(3) . . ?
C12 C7 C29 121.6(3) . . ?
C7 C8 C9 120.6(5) . . ?
C7 C8 H8A 119.7 . . ?
C9 C8 H8A 119.7 . . ?
C10 C9 C8 120.8(5) . . ?
C10 C9 H9A 119.6 . . ?
C8 C9 H9A 119.6 . . ?
C9 C10 C11 119.9(4) . . ?
C9 C10 H10A 120.1 . . ?
C11 C10 H10A 120.1 . . ?
C10 C11 C12 120.2(5) . . ?
C10 C11 H11A 119.9 . . ?
C12 C11 H11A 119.9 . . ?
C7 C12 C11 120.9(4) . . ?
C7 C12 H12A 119.5 . . ?
C11 C12 H12A 119.5 . . ?
C14 C13 C18 117.5(3) . . ?
C14 C13 C27 119.3(3) . . ?
C18 C13 C27 123.0(3) . . ?
C15 C14 C13 121.2(3) . . ?
C15 C14 H14A 119.4 . . ?
C13 C14 H14A 119.4 . . ?
C16 C15 C14 120.1(4) . . ?
C16 C15 H15A 119.9 . . ?
C14 C15 H15A 119.9 . . ?
C17 C16 C15 119.8(4) . . ?
C17 C16 H16A 120.1 . . ?
C15 C16 H16A 120.1 . . ?
C16 C17 C18 120.5(4) . . ?
C16 C17 H17A 119.8 . . ?
C18 C17 H17A 119.8 . . ?
C17 C18 C13 120.9(3) . . ?
C17 C18 H18A 119.6 . . ?
C13 C18 H18A 119.6 . . ?
C24 C19 C20 118.3(3) . . ?
C24 C19 C25 123.0(3) . . ?
C20 C19 C25 118.6(3) . . ?
C21 C20 C19 120.5(4) . . ?
C21 C20 H20A 119.8 . . ?
C19 C20 H20A 119.8 . . ?
C22 C21 C20 120.6(4) . . ?
C22 C21 H21A 119.7 . . ?
C20 C21 H21A 119.7 . . ?
C21 C22 C23 119.9(3) . . ?
C21 C22 H22A 120.1 . . ?
C23 C22 H22A 120.1 . . ?
C22 C23 C24 120.2(3) . . ?
C22 C23 H23A 119.9 . . ?
C24 C23 H23A 119.9 . . ?
C19 C24 C23 120.5(3) . . ?
C19 C24 H24A 119.8 . . ?
C23 C24 H24A 119.8 . . ?
O3 C25 C19 120.5(3) . . ?
O3 C25 C26 121.4(2) . . ?
C19 C25 C26 118.1(2) . . ?
C25 C26 C27 112.9(2) . . ?
C25 C26 H26A 109.0 . . ?
C27 C26 H26A 109.0 . . ?
C25 C26 H26B 109.0 . . ?
C27 C26 H26B 109.0 . . ?
H26A C26 H26B 107.8 . . ?
C13 C27 C26 114.2(2) . . ?
C13 C27 C28 110.6(2) . . ?
C26 C27 C28 112.5(2) . . ?
C13 C27 H27A 106.3 . . ?
C26 C27 H27A 106.3 . . ?
C28 C27 H27A 106.3 . . ?
O4 C28 C4 110.0(2) . . ?
O4 C28 C30 111.4(2) . . ?
C4 C28 C30 112.9(2) . . ?
O4 C28 C27 103.06(19) . . ?
C4 C28 C27 111.8(2) . . ?
C30 C28 C27 107.2(2) . . ?
O4 C29 C7 108.8(2) . . ?
O4 C29 H29A 109.9 . . ?
C7 C29 H29A 109.9 . . ?
O4 C29 H29B 109.9 . . ?
C7 C29 H29B 109.9 . . ?
H29A C29 H29B 108.3 . . ?
O2 C30 O1 124.2(3) . . ?
O2 C30 C28 123.1(2) . . ?
O1 C30 C28 112.7(2) . . ?
O1 C31 H31A 109.5 . . ?
O1 C31 H31B 109.5 . . ?
H31A C31 H31B 109.5 . . ?
O1 C31 H31C 109.5 . . ?
H31A C31 H31C 109.5 . . ?
H31B C31 H31C 109.5 . . ?

loop_
_geom_bond_atom_site_label_1
_geom_bond_atom_site_label_2
_geom_bond_distance
_geom_bond_site_symmetry_2
_geom_bond_publ_flag
Br1 C1 1.895(3) . ?
O1 C30 1.317(3) . ?
O1 C31 1.445(4) . ?
O2 C30 1.200(3) . ?
O3 C25 1.207(4) . ?
O4 C28 1.422(3) . ?
O4 C29 1.429(3) . ?
C1 C6 1.361(5) . ?
C1 C2 1.375(5) . ?
C2 C3 1.377(4) . ?
C2 H2A 0.9300 . ?
C3 C4 1.392(4) . ?
C3 H3A 0.9300 . ?
C4 C5 1.384(4) . ?
C4 C28 1.526(4) . ?
C5 C6 1.388(5) . ?
C5 H5A 0.9300 . ?
C6 H6A 0.9300 . ?
C7 C8 1.349(5) . ?
C7 C12 1.371(5) . ?
C7 C29 1.498(4) . ?
C8 C9 1.395(6) . ?
C8 H8A 0.9300 . ?
C9 C10 1.326(8) . ?
C9 H9A 0.9300 . ?
C10 C11 1.339(7) . ?
C10 H10A 0.9300 . ?
C11 C12 1.380(5) . ?
C11 H11A 0.9300 . ?
C12 H12A 0.9300 . ?
C13 C14 1.382(4) . ?
C13 C18 1.388(4) . ?
C13 C27 1.514(4) . ?
C14 C15 1.381(5) . ?
C14 H14A 0.9300 . ?
C15 C16 1.367(6) . ?
C15 H15A 0.9300 . ?
C16 C17 1.362(6) . ?
C16 H16A 0.9300 . ?
C17 C18 1.379(5) . ?
C17 H17A 0.9300 . ?
C18 H18A 0.9300 . ?
C19 C24 1.374(4) . ?
C19 C20 1.377(4) . ?
C19 C25 1.489(4) . ?
C20 C21 1.374(5) . ?
C20 H20A 0.9300 . ?
C21 C22 1.353(6) . ?
C21 H21A 0.9300 . ?
C22 C23 1.356(5) . ?
C22 H22A 0.9300 . ?
C23 C24 1.381(4) . ?
C23 H23A 0.9300 . ?
C24 H24A 0.9300 . ?
C25 C26 1.508(4) . ?
C26 C27 1.535(3) . ?
C26 H26A 0.9700 . ?
C26 H26B 0.9700 . ?
C27 C28 1.568(4) . ?
C27 H27A 0.9800 . ?
C28 C30 1.537(4) . ?
C29 H29A 0.9700 . ?
C29 H29B 0.9700 . ?
C31 H31A 0.9600 . ?
C31 H31B 0.9600 . ?
C31 H31C 0.9600 . ?

loop_
_geom_torsion_atom_site_label_1
_geom_torsion_atom_site_label_2
_geom_torsion_atom_site_label_3
_geom_torsion_atom_site_label_4
_geom_torsion
_geom_torsion_site_symmetry_1
_geom_torsion_site_symmetry_2
_geom_torsion_site_symmetry_3
_geom_torsion_site_symmetry_4
_geom_torsion_publ_flag
C6 C1 C2 C3 1.0(5) . . . . ?
Br1 C1 C2 C3 -177.9(2) . . . . ?
C1 C2 C3 C4 0.1(4) . . . . ?
C2 C3 C4 C5 -1.0(4) . . . . ?
C2 C3 C4 C28 177.2(2) . . . . ?
C3 C4 C5 C6 0.9(4) . . . . ?
C28 C4 C5 C6 -177.2(3) . . . . ?
C2 C1 C6 C5 -1.1(5) . . . . ?
Br1 C1 C6 C5 177.8(2) . . . . ?
C4 C5 C6 C1 0.1(5) . . . . ?
C12 C7 C8 C9 0.6(7) . . . . ?
C29 C7 C8 C9 -176.1(4) . . . . ?
C7 C8 C9 C10 0.1(9) . . . . ?
C8 C9 C10 C11 0.2(9) . . . . ?
C9 C10 C11 C12 -1.2(8) . . . . ?
C8 C7 C12 C11 -1.6(6) . . . . ?
C29 C7 C12 C11 175.0(3) . . . . ?
C10 C11 C12 C7 2.0(6) . . . . ?
C18 C13 C14 C15 0.9(5) . . . . ?
C27 C13 C14 C15 -175.0(3) . . . . ?
C13 C14 C15 C16 -0.1(6) . . . . ?
C14 C15 C16 C17 0.1(7) . . . . ?
C15 C16 C17 C18 -0.9(6) . . . . ?
C16 C17 C18 C13 1.8(5) . . . . ?
C14 C13 C18 C17 -1.7(5) . . . . ?
C27 C13 C18 C17 174.0(3) . . . . ?
C24 C19 C20 C21 -0.6(6) . . . . ?
C25 C19 C20 C21 179.2(4) . . . . ?
C19 C20 C21 C22 -0.5(8) . . . . ?
C20 C21 C22 C23 1.3(8) . . . . ?
C21 C22 C23 C24 -1.1(6) . . . . ?
C20 C19 C24 C23 0.9(5) . . . . ?
C25 C19 C24 C23 -178.9(3) . . . . ?
C22 C23 C24 C19 -0.1(5) . . . . ?
C24 C19 C25 O3 170.0(3) . . . . ?
C20 C19 C25 O3 -9.8(5) . . . . ?
C24 C19 C25 C26 -9.9(4) . . . . ?
C20 C19 C25 C26 170.3(3) . . . . ?
O3 C25 C26 C27 4.6(4) . . . . ?
C19 C25 C26 C27 -175.5(2) . . . . ?
C14 C13 C27 C26 -139.7(3) . . . . ?
C18 C13 C27 C26 44.6(4) . . . . ?
C14 C13 C27 C28 92.2(3) . . . . ?
C18 C13 C27 C28 -83.5(3) . . . . ?
C25 C26 C27 C13 68.2(3) . . . . ?
C25 C26 C27 C28 -164.6(2) . . . . ?
C29 O4 C28 C4 -52.8(3) . . . . ?
C29 O4 C28 C30 73.3(3) . . . . ?
C29 O4 C28 C27 -172.2(2) . . . . ?
C5 C4 C28 O4 132.2(3) . . . . ?
C3 C4 C28 O4 -45.8(3) . . . . ?
C5 C4 C28 C30 7.1(3) . . . . ?
C3 C4 C28 C30 -171.0(2) . . . . ?
C5 C4 C28 C27 -113.9(3) . . . . ?
C3 C4 C28 C27 68.1(3) . . . . ?
C13 C27 C28 O4 -59.4(3) . . . . ?
C26 C27 C28 O4 171.5(2) . . . . ?
C13 C27 C28 C4 -177.6(2) . . . . ?
C26 C27 C28 C4 53.4(3) . . . . ?
C13 C27 C28 C30 58.1(3) . . . . ?
C26 C27 C28 C30 -70.9(3) . . . . ?
C28 O4 C29 C7 -154.1(2) . . . . ?
C8 C7 C29 O4 -133.3(4) . . . . ?
C12 C7 C29 O4 50.1(4) . . . . ?
C31 O1 C30 O2 -3.1(5) . . . . ?
C31 O1 C30 C28 173.6(3) . . . . ?
O4 C28 C30 O2 -177.7(3) . . . . ?
C4 C28 C30 O2 -53.3(4) . . . . ?
C27 C28 C30 O2 70.3(3) . . . . ?
O4 C28 C30 O1 5.6(3) . . . . ?
C4 C28 C30 O1 130.0(2) . . . . ?
C27 C28 C30 O1 -106.4(3) . . . . ?
